data_2209144
loop_
_publ_author_name
'Hoong-Kun Fun'
'Weraphol Bhilabutra'
'Pittaya Tuntiwachwuttikul'
'Suchada Chantrapromma'

_publ_section_title
;
 5,8-Dihydroxy-10-methyl-5,8,9,10-tetrahydro-2<i>H</i>-oxecin-2-one
;
_journal_coeditor_code CV2053
_journal_issue 6
_journal_name_full 'Acta Crystallographica Section E'
_journal_page_first o2478
_journal_page_last o2480
_journal_paper_doi 10.1107/S1600536806018368
_journal_volume 62
_journal_year 2006
_chemical_formula_iupac 'C10 H14 O4'
_chemical_formula_moiety 'C10 H14 O4'
_chemical_formula_sum 'C10 H14 O4'
_chemical_formula_weight 198.21
_chemical_melting_point .462E-305
_chemical_name_common
;
Modiolide A
;
_chemical_name_systematic
;
5,8-dihydroxy-10-methyl-5,8,9,10-tetrahydro-2H-oxecin-2-one
;
_space_group_IT_number 19
_symmetry_cell_setting orthorhombic
_symmetry_space_group_name_Hall 'P 2ac 2ab'
_symmetry_space_group_name_H-M 'P 21 21 21'
_atom_sites_solution_hydrogens geom
_atom_sites_solution_primary direct
_atom_sites_solution_secondary difmap
_audit_creation_method SHELXL-97
_cell_angle_alpha 90.00
_cell_angle_beta 90.00
_cell_angle_gamma 90.00
_cell_formula_units_Z 4
_cell_length_a 4.94310(10)
_cell_length_b 7.52200(10)
_cell_length_c 27.2779(5)
_cell_measurement_reflns_used 1756
_cell_measurement_temperature 100.00(10)
_cell_measurement_theta_max 30.00
_cell_measurement_theta_min 1.49
_cell_volume 1014.25(3)
_computing_cell_refinement APEX2
_computing_data_collection 'APEX2 (Bruker, 2005)'
_computing_data_reduction 'SAINT (Bruker, 2005)'
_computing_molecular_graphics SHELXTL
_computing_publication_material 'SHELXTL and PLATON (Spek, 2003)'
_computing_structure_refinement SHELXTL
_computing_structure_solution 'SHELXTL (Sheldrick, 1998)'
_diffrn_ambient_temperature 297(2)
_diffrn_detector_area_resol_mean 8.33
_diffrn_measured_fraction_theta_full 1.000
_diffrn_measured_fraction_theta_max 1.000
_diffrn_measurement_device_type 'Bruker SMART APEX2 CCD area-detector'
_diffrn_measurement_method \w
_diffrn_radiation_monochromator graphite
_diffrn_radiation_source 'fine-focus sealed tube'
_diffrn_radiation_type MoK\a
_diffrn_radiation_wavelength 0.71073
_diffrn_reflns_av_R_equivalents 0.0422
_diffrn_reflns_av_sigmaI/netI 0.0159
_diffrn_reflns_limit_h_max 6
_diffrn_reflns_limit_h_min -6
_diffrn_reflns_limit_k_max 10
_diffrn_reflns_limit_k_min -10
_diffrn_reflns_limit_l_max 38
_diffrn_reflns_limit_l_min -38
_diffrn_reflns_number 28044
_diffrn_reflns_theta_full 30.00
_diffrn_reflns_theta_max 30.00
_diffrn_reflns_theta_min 1.49
_diffrn_standards_number 0
_exptl_absorpt_coefficient_mu 0.100
_exptl_absorpt_correction_T_max 0.9867
_exptl_absorpt_correction_T_min 0.9501
_exptl_absorpt_correction_type multi-scan
_exptl_absorpt_process_details '(SADABS; Bruker, 2005)'
_exptl_crystal_colour Colourless
_exptl_crystal_density_diffrn 1.298
_exptl_crystal_density_method 'not measured'
_exptl_crystal_description Plate
_exptl_crystal_F_000 424
_exptl_crystal_size_max 0.52
_exptl_crystal_size_mid 0.38
_exptl_crystal_size_min 0.13
_refine_diff_density_max 0.266
_refine_diff_density_min -0.174
_refine_ls_extinction_method none
_refine_ls_goodness_of_fit_ref 1.249
_refine_ls_hydrogen_treatment mixed
_refine_ls_matrix_type full
_refine_ls_number_parameters 173
_refine_ls_number_reflns 1756
_refine_ls_number_restraints 0
_refine_ls_restrained_S_all 1.249
_refine_ls_R_factor_all 0.0378
_refine_ls_R_factor_gt 0.0344
_refine_ls_shift/su_max 0.000
_refine_ls_shift/su_mean 0.000
_refine_ls_structure_factor_coef Fsqd
_refine_ls_weighting_details 'calc w=1/[\s^2^(Fo^2^)+(0.0642P)^2^+0.1643P] where P=(Fo^2^+2Fc^2^)/3'
_refine_ls_weighting_scheme calc
_refine_ls_wR_factor_gt 0.0983
_refine_ls_wR_factor_ref 0.1118
_reflns_number_gt 1694
_reflns_number_total 1756
_reflns_threshold_expression I>2\s(I)
_cod_data_source_file cv2053.cif
_cod_data_source_block I
_cod_depositor_comments
;
The following automatic conversions were performed:
'_symmetry_cell_setting' value 'Orthorhombic' changed to 'orthorhombic'
according to '/home/saulius/struct/CIF-dictionaries/cif_core.dic'
dictionary named 'cif_core.dic' version 2.4.1 from 2010-06-29.

Automatic conversion script
Id: cif_fix_enum 1527 2010-12-29 10:47:43Z saulius 

The following automatic conversions were performed:

'_symmetry_cell_setting' value 'Orthorhombic' changed to
'orthorhombic' according to
/home/saulius/struct/CIF-dictionaries/cif_core.dic dictionary named
'cif_core.dic' version 2.4.1 from 2010-06-29.

Automatic conversion script
Id: cif_fix_values 1715 2011-07-08 13:25:40Z adriana 
;
_cod_database_code 2209144
_cod_database_fobs_code 2209144

loop_
_symmetry_equiv_pos_as_xyz
'x, y, z'
'-x+1/2, -y, z+1/2'
'-x, y+1/2, -z+1/2'
'x+1/2, -y+1/2, -z'

loop_
_atom_site_type_symbol
_atom_site_label
_atom_site_fract_x
_atom_site_fract_y
_atom_site_fract_z
_atom_site_U_iso_or_equiv
_atom_site_adp_type
_atom_site_calc_flag
_atom_site_refinement_flags
_atom_site_occupancy
O O1 0.0928(3) 0.34612(16) 0.16304(4) 0.0188(3) Uani d . 1
O O2 0.3831(3) 0.12875(18) 0.18583(5) 0.0268(3) Uani d . 1
O O3 0.5624(3) 0.67621(15) 0.06370(5) 0.0199(3) Uani d . 1
O O4 0.2857(3) -0.04641(17) 0.02074(4) 0.0207(3) Uani d . 1
C C1 0.1827(4) 0.1772(2) 0.16458(6) 0.0181(3) Uani d . 1
C C2 -0.0029(4) 0.0511(2) 0.13854(6) 0.0193(3) Uani d . 1
C C3 -0.0016(4) 0.0100(2) 0.09119(6) 0.0189(3) Uani d . 1
C C4 0.1642(4) 0.0910(2) 0.05023(6) 0.0169(3) Uani d . 1
C C5 0.3687(3) 0.2232(2) 0.06805(6) 0.0152(3) Uani d . 1
C C6 0.3190(4) 0.3972(2) 0.06802(6) 0.0163(3) Uani d . 1
C C7 0.4883(4) 0.5298(2) 0.09509(6) 0.0170(3) Uani d . 1
C C8 0.3327(4) 0.6114(2) 0.13813(6) 0.0199(3) Uani d . 1
C C9 0.2758(4) 0.4861(2) 0.18077(6) 0.0210(3) Uani d . 1
C C10 0.1324(5) 0.5783(3) 0.22277(7) 0.0336(5) Uani d . 1
H H10A 0.0900 0.4930 0.2478 0.050 Uiso calc R 1
H H10B -0.0315 0.6317 0.2110 0.050 Uiso calc R 1
H H10C 0.2480 0.6687 0.2361 0.050 Uiso calc R 1
H H2 -0.129(6) -0.008(4) 0.1608(10) 0.033(7) Uiso d . 1
H H3 -0.128(5) -0.079(3) 0.0807(8) 0.025(6) Uiso d . 1
H H4 0.032(5) 0.151(3) 0.0276(9) 0.028(6) Uiso d . 1
H H5 0.529(6) 0.172(3) 0.0840(9) 0.028(6) Uiso d . 1
H H6 0.159(5) 0.441(3) 0.0535(8) 0.022(6) Uiso d . 1
H H7 0.653(5) 0.468(3) 0.1082(8) 0.020(5) Uiso d . 1
H H8A 0.432(5) 0.715(3) 0.1510(9) 0.026(6) Uiso d . 1
H H8B 0.149(5) 0.662(3) 0.1263(9) 0.025(6) Uiso d . 1
H H9 0.441(6) 0.426(4) 0.1911(9) 0.031(7) Uiso d . 1
H H1O3 0.625(6) 0.636(4) 0.0378(10) 0.034(7) Uiso d . 1
H H1O4 0.352(7) -0.122(5) 0.0411(11) 0.051(9) Uiso d . 1

loop_
_atom_site_aniso_label
_atom_site_aniso_U_11
_atom_site_aniso_U_22
_atom_site_aniso_U_33
_atom_site_aniso_U_12
_atom_site_aniso_U_13
_atom_site_aniso_U_23
O1 0.0206(6) 0.0148(5) 0.0209(5) 0.0000(5) -0.0007(5) -0.0002(4)
O2 0.0251(7) 0.0241(6) 0.0311(7) 0.0049(6) -0.0063(6) 0.0006(5)
O3 0.0257(6) 0.0112(5) 0.0228(5) -0.0021(5) 0.0054(5) -0.0011(4)
O4 0.0288(6) 0.0133(5) 0.0199(5) 0.0025(5) -0.0010(5) -0.0034(4)
C1 0.0195(7) 0.0184(7) 0.0166(7) 0.0013(6) 0.0023(6) 0.0016(6)
C2 0.0167(7) 0.0152(6) 0.0261(8) -0.0004(6) 0.0017(6) 0.0024(6)
C3 0.0163(7) 0.0126(6) 0.0278(8) -0.0005(6) -0.0014(7) -0.0001(6)
C4 0.0206(7) 0.0114(6) 0.0187(6) 0.0002(6) -0.0020(6) -0.0014(5)
C5 0.0165(7) 0.0140(6) 0.0151(6) -0.0002(5) 0.0006(6) -0.0011(5)
C6 0.0194(7) 0.0134(6) 0.0161(6) 0.0000(6) -0.0001(6) 0.0002(5)
C7 0.0197(7) 0.0102(6) 0.0211(7) -0.0007(6) -0.0002(6) 0.0001(5)
C8 0.0259(8) 0.0134(6) 0.0205(7) 0.0002(7) 0.0014(6) -0.0024(6)
C9 0.0257(8) 0.0180(7) 0.0194(7) -0.0037(7) -0.0028(6) -0.0023(6)
C10 0.0481(13) 0.0306(10) 0.0220(8) -0.0068(10) 0.0069(8) -0.0075(7)

loop_
_atom_type_symbol
_atom_type_description
_atom_type_scat_dispersion_real
_atom_type_scat_dispersion_imag
_atom_type_scat_source
C C 0.0033 0.0000 'International Tables Vol C Tables 4.2.6.8 and 6.1.1.4'
H H 0.0000 0.0000 'International Tables Vol C Tables 4.2.6.8 and 6.1.1.4'
O O 0.0106 0.0000 'International Tables Vol C Tables 4.2.6.8 and 6.1.1.4'

loop_
_geom_angle_atom_site_label_1
_geom_angle_atom_site_label_2
_geom_angle_atom_site_label_3
_geom_angle
_geom_angle_publ_flag
C1 O1 C9 117.54(14) y
C7 O3 H1O3 109.0(19) ?
C4 O4 H1O4 106(2) ?
O2 C1 O1 124.88(16) y
O2 C1 C2 122.70(16) ?
O1 C1 C2 112.36(15) ?
C3 C2 C1 127.26(16) ?
C3 C2 H2 120.0(16) ?
C1 C2 H2 112.7(16) ?
C2 C3 C4 128.80(16) ?
C2 C3 H3 116.7(14) ?
C4 C3 H3 114.5(14) ?
O4 C4 C5 112.07(14) ?
O4 C4 C3 110.43(13) y
C5 C4 C3 113.12(13) ?
O4 C4 H4 104.5(14) ?
C5 C4 H4 109.8(14) ?
C3 C4 H4 106.4(14) ?
C6 C5 C4 121.83(16) ?
C6 C5 H5 122.4(15) ?
C4 C5 H5 115.2(15) ?
C5 C6 C7 123.47(15) ?
C5 C6 H6 119.7(15) ?
C7 C6 H6 116.5(15) ?
O3 C7 C6 110.97(13) y
O3 C7 C8 106.07(12) ?
C6 C7 C8 111.38(14) ?
O3 C7 H7 110.9(13) ?
C6 C7 H7 108.8(14) ?
C8 C7 H7 108.7(13) ?
C9 C8 C7 115.48(14) ?
C9 C8 H8A 107.9(14) ?
C7 C8 H8A 109.8(15) ?
C9 C8 H8B 107.6(14) ?
C7 C8 H8B 110.5(14) ?
H8A C8 H8B 105(2) ?
O1 C9 C10 106.80(16) y
O1 C9 C8 107.79(13) ?
C10 C9 C8 112.35(15) ?
O1 C9 H9 106.0(16) ?
C10 C9 H9 112.7(15) ?
C8 C9 H9 110.8(15) ?
C9 C10 H10A 109.5 ?
C9 C10 H10B 109.5 ?
H10A C10 H10B 109.5 ?
C9 C10 H10C 109.5 ?
H10A C10 H10C 109.5 ?
H10B C10 H10C 109.5 ?

loop_
_geom_bond_atom_site_label_1
_geom_bond_atom_site_label_2
_geom_bond_distance
_geom_bond_publ_flag
O1 C1 1.347(2) y
O1 C9 1.470(2) y
O2 C1 1.204(2) y
O3 C7 1.4422(19) y
O3 H1O3 0.83(3) ?
O4 C4 1.441(2) ?
O4 H1O4 0.86(3) ?
C1 C2 1.499(2) ?
C2 C3 1.328(2) y
C2 H2 0.98(3) ?
C3 C4 1.514(2) ?
C3 H3 0.96(3) ?
C4 C5 1.499(2) ?
C4 H4 1.00(2) ?
C5 C6 1.332(2) y
C5 H5 0.98(3) ?
C6 C7 1.497(2) ?
C6 H6 0.94(3) ?
C7 C8 1.531(2) ?
C7 H7 1.00(2) ?
C8 C9 1.524(2) ?
C8 H8A 0.98(3) ?
C8 H8B 1.04(3) ?
C9 C10 1.515(3) ?
C9 H9 0.98(3) ?
C10 H10A 0.9600 ?
C10 H10B 0.9600 ?
C10 H10C 0.9600 ?

loop_
_geom_hbond_atom_site_label_D
_geom_hbond_atom_site_label_H
_geom_hbond_atom_site_label_A
_geom_hbond_site_symmetry_A
_geom_hbond_distance_DH
_geom_hbond_distance_HA
_geom_hbond_distance_DA
_geom_hbond_angle_DHA
_geom_hbond_publ_flag
O3 H1O3 O4 4_555 0.83(3) 1.91(3) 2.7344(18) 177(3) yes
O4 H1O4 O3 1_545 0.86(3) 1.94(3) 2.7563(18) 158(3) yes
C3 H3 O3 1_445 0.96(2) 2.44(2) 3.393(2) 173(18) yes
C9 H9 O2 1_555 0.97(3) 2.26(3) 2.743(2) 110(2) yes

loop_
_geom_torsion_atom_site_label_1
_geom_torsion_atom_site_label_2
_geom_torsion_atom_site_label_3
_geom_torsion_atom_site_label_4
_geom_torsion
_geom_torsion_publ_flag
C9 O1 C1 O2 11.6(2) y
C9 O1 C1 C2 -171.10(13) y
O2 C1 C2 C3 -95.7(2) y
O1 C1 C2 C3 86.9(2) y
C1 C2 C3 C4 -6.9(3) ?
C2 C3 C4 O4 132.46(18) ?
C2 C3 C4 C5 5.9(3) ?
O4 C4 C5 C6 137.80(16) ?
C3 C4 C5 C6 -96.55(19) ?
C4 C5 C6 C7 166.17(15) y
C5 C6 C7 O3 130.58(17) ?
C5 C6 C7 C8 -111.50(18) ?
O3 C7 C8 C9 -169.75(15) ?
C6 C7 C8 C9 69.41(19) y
C1 O1 C9 C10 -120.38(17) ?
C1 O1 C9 C8 118.69(16) ?
C7 C8 C9 O1 -65.1(2) ?
C7 C8 C9 C10 177.48(16) ?

loop_
_cod_related_entry_id
_cod_related_entry_database
_cod_related_entry_code
1 ChemSpider 558812
